data_7700430
loop_
_publ_author_name
'Navarro-Garc\'ia, Encarnaci\'on'
'Velasco, Mar\'ia D'
'Zapata, Fabiola'
'Bauz\'a, Antonio'
'Frontera, Antonio'
'Ram\'irez de Arellano, Carmen'
'Caballero, Antonio'

_publ_section_title
;
 Exploiting 1,4-naphthoquinone and 3-iodo-1,4-naphthoquinone motifs as
 anion binding sites by hydrogen or halogen-bonding interactions.
;
_journal_issue 31
_journal_name_full 'Dalton transactions (Cambridge, England : 2003)'
_journal_page_first 11813
_journal_page_last 11821
_journal_paper_doi 10.1039/c9dt02012h
_journal_volume 48
_journal_year 2019
_chemical_formula_sum 'C26 H40 I N O3'
_chemical_formula_weight 541.49
_space_group_crystal_system monoclinic
_space_group_IT_number 14
_space_group_name_Hall '-P 2yn'
_space_group_name_H-M_alt 'P 1 21/n 1'
_symmetry_space_group_name_Hall '-P 2yn'
_symmetry_space_group_name_H-M 'P 1 21/n 1'
_atom_sites_solution_hydrogens geom
_atom_sites_solution_primary direct
_audit_creation_method SHELXL-2018/3
_audit_update_record
;
2019-06-13 deposited with the CCDC.    2019-07-02 downloaded from the CCDC.
;
_cell_angle_alpha 90
_cell_angle_beta 92.7433(18)
_cell_angle_gamma 90
_cell_formula_units_Z 4
_cell_length_a 9.4286(5)
_cell_length_b 17.9956(10)
_cell_length_c 15.0794(7)
_cell_measurement_reflns_used 9920
_cell_measurement_temperature 120(2)
_cell_measurement_theta_max 25.5371
_cell_measurement_theta_min 2.2636
_cell_volume 2555.6(2)
_computing_cell_refinement 'Bruker SAINT'
_computing_data_collection 'Bruker APEX3'
_computing_data_reduction 'Bruker SAINT'
_computing_molecular_graphics 'CrystalMaker 9.2.9f, 2017'
_computing_publication_material 'SHELXL-2018/3 (Sheldrick, 2018)'
_computing_structure_refinement 'SHELXL-2018/3 (Sheldrick, 2018)'
_computing_structure_solution 'SHELXS-97, Sheldrick 1997'
_diffrn_ambient_temperature 120(2)
_diffrn_measured_fraction_theta_full 0.998
_diffrn_measured_fraction_theta_max 0.998
_diffrn_measurement_device_type 'Bruker D8 VENTURE'
_diffrn_measurement_method '\f and \w scans'
_diffrn_radiation_type MoK\a
_diffrn_radiation_wavelength 0.71073
_diffrn_reflns_av_R_equivalents 0.0867
_diffrn_reflns_av_unetI/netI 0.0568
_diffrn_reflns_Laue_measured_fraction_full 0.998
_diffrn_reflns_Laue_measured_fraction_max 0.998
_diffrn_reflns_limit_h_max 11
_diffrn_reflns_limit_h_min -10
_diffrn_reflns_limit_k_max 21
_diffrn_reflns_limit_k_min -21
_diffrn_reflns_limit_l_max 18
_diffrn_reflns_limit_l_min -18
_diffrn_reflns_number 33658
_diffrn_reflns_point_group_measured_fraction_full 0.998
_diffrn_reflns_point_group_measured_fraction_max 0.998
_diffrn_reflns_theta_full 25.700
_diffrn_reflns_theta_max 25.700
_diffrn_reflns_theta_min 2.263
_diffrn_source 'INCOATEC microfocus sealed tube'
_exptl_absorpt_coefficient_mu 1.279
_exptl_absorpt_correction_T_max 0.0395
_exptl_absorpt_correction_T_min 0.0126
_exptl_absorpt_correction_type multi-scan
_exptl_absorpt_process_details
; 
 SADABS 2016/2: Krause, L., Herbst-Irmer, R., Sheldrick G.M. & Stalke D., 
 J. Appl. Cryst. 48 (2015) 3-10 
;
_exptl_crystal_colour red
_exptl_crystal_density_diffrn 1.407
_exptl_crystal_description spike
_exptl_crystal_F_000 1120
_exptl_crystal_size_max 0.28
_exptl_crystal_size_mid 0.08
_exptl_crystal_size_min 0.06
_refine_diff_density_max 0.920
_refine_diff_density_min -0.799
_refine_diff_density_rms 0.120
_refine_ls_extinction_coef 0.0054(8)
_refine_ls_extinction_expression Fc^*^=kFc[1+0.001xFc^2^\l^3^/sin(2\q)]^-1/4^
_refine_ls_extinction_method 'SHELXL-2018/3 (Sheldrick 2018)'
_refine_ls_goodness_of_fit_ref 1.056
_refine_ls_hydrogen_treatment constr
_refine_ls_matrix_type full
_refine_ls_number_parameters 376
_refine_ls_number_reflns 4854
_refine_ls_number_restraints 361
_refine_ls_restrained_S_all 1.027
_refine_ls_R_factor_all 0.0728
_refine_ls_R_factor_gt 0.0577
_refine_ls_shift/su_max 0.000
_refine_ls_shift/su_mean 0.000
_refine_ls_structure_factor_coef Fsqd
_refine_ls_weighting_details 'w=1/[\s^2^(Fo^2^)+(0.0791P)^2^+3.4110P] where P=(Fo^2^+2Fc^2^)/3'
_refine_ls_weighting_scheme calc
_refine_ls_wR_factor_gt 0.1503
_refine_ls_wR_factor_ref 0.1629
_reflns_Friedel_coverage 0.000
_reflns_number_gt 3752
_reflns_number_total 4854
_reflns_threshold_expression 'I > 2\s(I)'
_cod_data_source_file c9dt02012h2.cif
_cod_data_source_block PM_av8acet_NaftQuin
_cod_depositor_comments
;
The following automatic conversions were performed:

'_atom_sites_solution_primary' value 'direct methods' was changed to
'direct'.

Automatic conversion script
Id: cif_fix_values 4973 2017-02-22 13:04:09Z antanas 

 Adding full bibliography for 7700430.cif.
;
_cod_database_code 7700430
_shelx_shelxl_version_number 2018/3
_shelx_space_group_comment
; 
The symmetry employed for this shelxl refinement is uniquely defined 
by the following loop, which should always be used as a source of 
symmetry information in preference to the above space-group names. 
They are only intended as comments. 
;

loop_
_space_group_symop_operation_xyz
'x, y, z'
'-x+1/2, y+1/2, -z+1/2'
'-x, -y, -z'
'x-1/2, -y-1/2, z-1/2'

loop_
_atom_site_label
_atom_site_type_symbol
_atom_site_fract_x
_atom_site_fract_y
_atom_site_fract_z
_atom_site_U_iso_or_equiv
_atom_site_adp_type
_atom_site_occupancy
_atom_site_site_symmetry_order
_atom_site_calc_flag
_atom_site_refinement_flags_posn
_atom_site_refinement_flags_adp
_atom_site_refinement_flags_occupancy
_atom_site_disorder_assembly
_atom_site_disorder_group
O1 O 0.2410(5) 0.3010(2) 0.5620(3) 0.0733(11) Uani 1 1 d . . . . .
O2 O 0.5003(4) 0.36179(19) 0.5563(2) 0.0571(8) Uani 1 1 d . . . . .
I3A I 0.8064(3) 0.2809(3) 0.5734(3) 0.0555(6) Uani 0.56(2) 1 d D . P A 1
O4A O 0.6832(9) 0.1164(5) 0.5847(7) 0.049(2) Uani 0.56(2) 1 d D . P A 1
C1A C 0.3431(6) 0.2596(3) 0.5669(3) 0.0591(11) Uani 0.56(2) 1 d D . P A 1
C2A C 0.4936(6) 0.2928(3) 0.5659(3) 0.0528(10) Uani 0.56(2) 1 d D . P A 1
C3A C 0.6014(10) 0.2398(6) 0.5810(18) 0.045(4) Uani 0.56(2) 1 d D . P A 1
C4A C 0.5833(12) 0.1614(5) 0.5779(12) 0.044(3) Uani 0.56(2) 1 d D . P A 1
C5A C 0.4087(15) 0.0550(5) 0.5765(7) 0.050(2) Uani 0.56(2) 1 d D . P A 1
H5A H 0.486871 0.022179 0.585808 0.060 Uiso 0.56(2) 1 calc R U P A 1
C6A C 0.2704(16) 0.0276(6) 0.5684(7) 0.055(3) Uani 0.56(2) 1 d D . P A 1
H6A H 0.255072 -0.024551 0.568472 0.066 Uiso 0.56(2) 1 calc R U P A 1
C7A C 0.1526(14) 0.0762(7) 0.5602(12) 0.053(3) Uani 0.56(2) 1 d D . P A 1
H7A H 0.058645 0.057049 0.555571 0.063 Uiso 0.56(2) 1 calc R U P A 1
C8A C 0.1761(13) 0.1508(7) 0.5590(13) 0.050(3) Uani 0.56(2) 1 d D . P A 1
H8A H 0.097968 0.184211 0.555745 0.060 Uiso 0.56(2) 1 calc R U P A 1
C9A C 0.3156(12) 0.1787(5) 0.5627(19) 0.051(5) Uani 0.56(2) 1 d D . P A 1
C10A C 0.4300(12) 0.1307(5) 0.5707(11) 0.043(3) Uani 0.56(2) 1 d D . P A 1
I3B I 0.8148(5) 0.3004(6) 0.5680(3) 0.0677(10) Uani 0.44(2) 1 d D . P A 2
O4B O 0.737(2) 0.1342(10) 0.5930(12) 0.090(5) Uani 0.44(2) 1 d D . P A 2
C1B C 0.3431(6) 0.2596(3) 0.5669(3) 0.0591(11) Uani 0.44(2) 1 d D . P A 2
C2B C 0.4936(6) 0.2928(3) 0.5659(3) 0.0528(10) Uani 0.44(2) 1 d D . P A 2
C3B C 0.6164(13) 0.2488(9) 0.565(3) 0.058(5) Uani 0.44(2) 1 d D . P A 2
C4B C 0.621(2) 0.1710(9) 0.588(2) 0.077(5) Uani 0.44(2) 1 d D . P A 2
C5B C 0.466(2) 0.0590(8) 0.5851(14) 0.071(4) Uani 0.44(2) 1 d D U P A 2
H5B H 0.550586 0.030040 0.587061 0.086 Uiso 0.44(2) 1 calc R U P A 2
C6B C 0.331(3) 0.0269(10) 0.5804(14) 0.074(5) Uani 0.44(2) 1 d D U P A 2
H6B H 0.326234 -0.025808 0.582457 0.089 Uiso 0.44(2) 1 calc R U P A 2
C7B C 0.202(2) 0.0661(10) 0.5729(17) 0.065(4) Uani 0.44(2) 1 d D . P A 2
H7B H 0.113882 0.041051 0.565849 0.078 Uiso 0.44(2) 1 calc R U P A 2
C8B C 0.210(2) 0.1420(9) 0.576(2) 0.070(5) Uani 0.44(2) 1 d D . P A 2
H8B H 0.126334 0.170960 0.577218 0.084 Uiso 0.44(2) 1 calc R U P A 2
C9B C 0.344(2) 0.1767(7) 0.578(3) 0.059(4) Uani 0.44(2) 1 d D . P A 2
C10B C 0.469(2) 0.1364(8) 0.5867(18) 0.066(4) Uani 0.44(2) 1 d D . P A 2
N1 N 0.5699(4) 0.5700(2) 0.6894(2) 0.0420(8) Uani 1 1 d . . . . .
C11 C 0.6088(5) 0.5179(3) 0.7665(3) 0.0485(10) Uani 1 1 d . . . . .
H11A H 0.673467 0.544490 0.809324 0.058 Uiso 1 1 calc R U . . .
H11B H 0.521269 0.505862 0.797367 0.058 Uiso 1 1 calc R U . . .
C12 C 0.6791(6) 0.4457(3) 0.7408(3) 0.0590(12) Uani 1 1 d . . . . .
H12A H 0.776458 0.456099 0.722228 0.071 Uiso 1 1 calc R U . . .
H12B H 0.624813 0.423181 0.689775 0.071 Uiso 1 1 calc R U . . .
C13 C 0.6858(7) 0.3908(4) 0.8190(4) 0.0749(16) Uani 1 1 d . . . . .
H13A H 0.748187 0.348689 0.804578 0.090 Uiso 1 1 calc R U . . .
H13B H 0.728518 0.416048 0.872151 0.090 Uiso 1 1 calc R U . . .
C14 C 0.5451(9) 0.3619(4) 0.8397(5) 0.101(2) Uani 1 1 d . . . . .
H14A H 0.481087 0.403487 0.850360 0.152 Uiso 1 1 calc R U . . .
H14B H 0.554059 0.330617 0.892836 0.152 Uiso 1 1 calc R U . . .
H14C H 0.506601 0.332308 0.789531 0.152 Uiso 1 1 calc R U . . .
C15 C 0.4613(4) 0.5338(2) 0.6243(3) 0.0444(9) Uani 1 1 d . . . . .
H15A H 0.430383 0.571268 0.579434 0.053 Uiso 1 1 calc R U . . .
H15B H 0.509231 0.493322 0.592831 0.053 Uiso 1 1 calc R U . . .
C16 C 0.3300(5) 0.5018(3) 0.6648(3) 0.0472(10) Uani 1 1 d . . . . .
H16A H 0.294305 0.537129 0.708864 0.057 Uiso 1 1 calc R U . . .
H16B H 0.354677 0.454740 0.695852 0.057 Uiso 1 1 calc R U . . .
C17 C 0.2153(5) 0.4875(3) 0.5926(3) 0.0490(10) Uani 1 1 d . . . . .
H17A H 0.189523 0.534959 0.562830 0.059 Uiso 1 1 calc R U . . .
H17B H 0.253023 0.453698 0.547544 0.059 Uiso 1 1 calc R U . . .
C18 C 0.0833(5) 0.4532(3) 0.6296(3) 0.0580(12) Uani 1 1 d . . . . .
H18A H 0.008535 0.449625 0.582356 0.087 Uiso 1 1 calc R U . . .
H18B H 0.050448 0.484326 0.677753 0.087 Uiso 1 1 calc R U . . .
H18C H 0.105911 0.403356 0.652467 0.087 Uiso 1 1 calc R U . . .
C19 C 0.5092(5) 0.6403(2) 0.7292(3) 0.0447(9) Uani 1 1 d . . . . .
H19A H 0.420056 0.627106 0.757608 0.054 Uiso 1 1 calc R U . . .
H19B H 0.576996 0.658298 0.776605 0.054 Uiso 1 1 calc R U . . .
C20 C 0.4780(5) 0.7036(2) 0.6651(3) 0.0473(10) Uani 1 1 d . . . . .
H20A H 0.412507 0.686614 0.616014 0.057 Uiso 1 1 calc R U . . .
H20B H 0.567060 0.720688 0.639514 0.057 Uiso 1 1 calc R U . . .
C21 C 0.4102(5) 0.7677(3) 0.7150(3) 0.0547(11) Uani 1 1 d . . . . .
H21A H 0.324449 0.749153 0.743345 0.066 Uiso 1 1 calc R U . . .
H21B H 0.477918 0.785290 0.762635 0.066 Uiso 1 1 calc R U . . .
C22 C 0.3695(6) 0.8318(3) 0.6550(3) 0.0640(13) Uani 1 1 d . . . . .
H22A H 0.453946 0.850126 0.626481 0.096 Uiso 1 1 calc R U . . .
H22B H 0.329152 0.871749 0.689996 0.096 Uiso 1 1 calc R U . . .
H22C H 0.298963 0.815180 0.609405 0.096 Uiso 1 1 calc R U . . .
C23 C 0.6984(4) 0.5872(3) 0.6359(3) 0.0442(9) Uani 1 1 d . . . . .
H23A H 0.668258 0.619686 0.585479 0.053 Uiso 1 1 calc R U . . .
H23B H 0.733908 0.540192 0.610923 0.053 Uiso 1 1 calc R U . . .
C24 C 0.8208(5) 0.6252(3) 0.6895(3) 0.0476(10) Uani 1 1 d . . . . .
H24A H 0.786223 0.671532 0.716524 0.057 Uiso 1 1 calc R U . . .
H24B H 0.856393 0.591941 0.737889 0.057 Uiso 1 1 calc R U . . .
C25 C 0.9401(5) 0.6431(3) 0.6289(3) 0.0530(11) Uani 1 1 d . . . . .
H25A H 0.963130 0.598361 0.594234 0.064 Uiso 1 1 calc R U . . .
H25B H 0.908770 0.682587 0.586651 0.064 Uiso 1 1 calc R U . . .
C26 C 1.0711(5) 0.6687(4) 0.6819(4) 0.0637(13) Uani 1 1 d . . . . .
H26A H 1.146964 0.679286 0.641566 0.096 Uiso 1 1 calc R U . . .
H26B H 1.102225 0.629589 0.723683 0.096 Uiso 1 1 calc R U . . .
H26C H 1.049012 0.713832 0.714928 0.096 Uiso 1 1 calc R U . . .

loop_
_atom_site_aniso_label
_atom_site_aniso_U_11
_atom_site_aniso_U_22
_atom_site_aniso_U_33
_atom_site_aniso_U_23
_atom_site_aniso_U_13
_atom_site_aniso_U_12
O1 0.067(2) 0.064(2) 0.089(3) 0.002(2) 0.006(2) 0.0046(17)
O2 0.068(2) 0.0508(18) 0.0520(18) -0.0008(14) -0.0031(15) 0.0073(15)
I3A 0.0546(7) 0.0570(14) 0.0538(7) -0.0016(7) -0.0092(4) 0.0060(6)
O4A 0.058(4) 0.049(5) 0.039(4) -0.006(3) -0.010(3) 0.017(3)
C1A 0.078(3) 0.055(2) 0.045(2) 0.002(2) 0.006(2) 0.005(2)
C2A 0.072(3) 0.053(2) 0.034(2) -0.0030(18) 0.000(2) 0.0020(19)
C3A 0.064(5) 0.049(5) 0.024(11) 0.008(4) 0.010(4) 0.007(3)
C4A 0.054(5) 0.047(4) 0.029(6) -0.005(4) -0.001(5) 0.010(3)
C5A 0.047(6) 0.053(4) 0.051(5) -0.003(4) 0.005(5) 0.002(4)
C6A 0.055(6) 0.058(6) 0.051(5) 0.008(4) 0.004(5) -0.004(4)
C7A 0.049(5) 0.063(6) 0.047(7) 0.001(5) 0.004(5) -0.002(4)
C8A 0.066(5) 0.060(5) 0.023(7) 0.005(5) 0.000(5) 0.001(4)
C9A 0.063(5) 0.051(4) 0.038(15) 0.009(4) 0.003(6) 0.009(3)
C10A 0.060(5) 0.045(4) 0.024(7) -0.001(4) 0.002(5) 0.005(3)
I3B 0.0810(13) 0.071(3) 0.0505(8) -0.0014(12) -0.0060(6) 0.0066(12)
O4B 0.153(11) 0.059(8) 0.054(6) -0.007(6) -0.050(9) 0.026(8)
C1B 0.078(3) 0.055(2) 0.045(2) 0.002(2) 0.006(2) 0.005(2)
C2B 0.072(3) 0.053(2) 0.034(2) -0.0030(18) 0.000(2) 0.0020(19)
C3B 0.081(7) 0.075(7) 0.019(11) 0.017(7) 0.009(8) 0.021(6)
C4B 0.121(10) 0.064(8) 0.042(9) 0.001(7) -0.030(10) 0.003(6)
C5B 0.080(6) 0.063(5) 0.071(6) 0.000(4) 0.007(5) 0.003(4)
C6B 0.077(6) 0.072(6) 0.073(6) -0.004(4) 0.007(5) 0.001(4)
C7B 0.083(9) 0.062(7) 0.051(10) 0.017(7) 0.012(11) 0.000(7)
C8B 0.112(11) 0.061(6) 0.035(12) 0.015(6) 0.001(10) 0.001(7)
C9B 0.109(10) 0.053(5) 0.013(7) 0.003(5) -0.004(11) 0.001(5)
C10B 0.119(10) 0.051(6) 0.026(8) -0.005(5) -0.015(10) 0.006(5)
N1 0.0415(18) 0.0453(19) 0.0395(17) -0.0011(14) 0.0052(14) -0.0003(14)
C11 0.054(2) 0.053(3) 0.038(2) 0.0031(18) -0.0003(18) -0.0042(19)
C12 0.074(3) 0.051(3) 0.051(3) -0.002(2) -0.008(2) 0.006(2)
C13 0.094(4) 0.069(4) 0.060(3) 0.013(3) -0.016(3) -0.006(3)
C14 0.118(6) 0.087(5) 0.096(5) 0.022(4) -0.016(4) -0.029(4)
C15 0.043(2) 0.048(2) 0.042(2) -0.0029(17) 0.0009(17) -0.0010(17)
C16 0.044(2) 0.054(3) 0.044(2) -0.0012(19) 0.0027(17) -0.0038(18)
C17 0.047(2) 0.054(3) 0.046(2) -0.0015(19) 0.0009(18) -0.0006(19)
C18 0.048(3) 0.067(3) 0.058(3) 0.003(2) 0.000(2) -0.005(2)
C19 0.042(2) 0.051(2) 0.042(2) -0.0056(17) 0.0071(17) -0.0018(18)
C20 0.043(2) 0.053(3) 0.046(2) -0.0043(18) 0.0043(18) 0.0052(18)
C21 0.053(3) 0.065(3) 0.046(2) -0.015(2) -0.003(2) 0.007(2)
C22 0.072(3) 0.063(3) 0.056(3) -0.009(2) 0.000(2) 0.020(3)
C23 0.038(2) 0.055(3) 0.041(2) -0.0017(18) 0.0055(16) -0.0013(17)
C24 0.041(2) 0.056(3) 0.046(2) -0.0039(19) 0.0029(18) -0.0042(18)
C25 0.043(2) 0.067(3) 0.048(2) 0.004(2) 0.0047(18) -0.005(2)
C26 0.047(3) 0.087(4) 0.057(3) 0.000(3) 0.008(2) -0.012(2)

loop_
_atom_type_symbol
_atom_type_description
_atom_type_scat_dispersion_real
_atom_type_scat_dispersion_imag
_atom_type_scat_source
C C 0.0033 0.0016 'International Tables Vol C Tables 4.2.6.8 and 6.1.1.4'
H H 0.0000 0.0000 'International Tables Vol C Tables 4.2.6.8 and 6.1.1.4'
I I -0.4742 1.8119 'International Tables Vol C Tables 4.2.6.8 and 6.1.1.4'
N N 0.0061 0.0033 'International Tables Vol C Tables 4.2.6.8 and 6.1.1.4'
O O 0.0106 0.0060 'International Tables Vol C Tables 4.2.6.8 and 6.1.1.4'

loop_
_geom_angle_atom_site_label_1
_geom_angle_atom_site_label_2
_geom_angle_atom_site_label_3
_geom_angle
O1 C1A C9A 117.6(7)
O1 C1A C2A 119.2(5)
C9A C1A C2A 122.8(6)
O2 C2A C3A 130.7(6)
O2 C2A C1A 116.0(5)
C3A C2A C1A 113.2(6)
C2A C3A C4A 125.7(9)
C2A C3A I3A 114.7(7)
C4A C3A I3A 117.5(7)
O4A C4A C3A 123.6(10)
O4A C4A C10A 118.4(8)
C3A C4A C10A 117.9(7)
C10A C5A C6A 118.8(9)
C5A C6A C7A 121.1(9)
C8A C7A C6A 118.9(10)
C7A C8A C9A 120.3(10)
C10A C9A C8A 120.3(9)
C10A C9A C1A 118.5(9)
C8A C9A C1A 121.0(9)
C5A C10A C9A 120.5(9)
C5A C10A C4A 119.1(8)
C9A C10A C4A 120.3(8)
O1 C1B C9B 128.0(9)
O1 C1B C2B 119.2(5)
C9B C1B C2B 112.7(8)
O2 C2B C3B 120.8(8)
O2 C2B C1B 116.0(5)
C3B C2B C1B 122.8(8)
C2B C3B C4B 124.1(13)
C2B C3B I3B 119.2(10)
C4B C3B I3B 114.2(10)
O4B C4B C3B 122.2(16)
O4B C4B C10B 125.1(14)
C3B C4B C10B 111.6(12)
C10B C5B C6B 115.6(15)
C5B C6B C7B 125.4(15)
C8B C7B C6B 116.9(15)
C7B C8B C9B 119.5(16)
C10B C9B C8B 121.8(12)
C10B C9B C1B 122.1(12)
C8B C9B C1B 116.1(12)
C9B C10B C5B 120.3(14)
C9B C10B C4B 124.7(11)
C5B C10B C4B 114.6(13)
C23 N1 C19 111.4(3)
C23 N1 C11 111.2(3)
C19 N1 C11 106.9(3)
C23 N1 C15 105.8(3)
C19 N1 C15 110.7(3)
C11 N1 C15 110.8(3)
C12 C11 N1 115.0(4)
C11 C12 C13 110.8(4)
C14 C13 C12 112.7(5)
C16 C15 N1 115.9(3)
C15 C16 C17 110.0(4)
C18 C17 C16 111.9(4)
C20 C19 N1 116.0(3)
C19 C20 C21 109.0(4)
C22 C21 C20 112.4(4)
N1 C23 C24 114.1(3)
C25 C24 C23 109.7(4)
C26 C25 C24 110.9(4)

loop_
_geom_bond_atom_site_label_1
_geom_bond_atom_site_label_2
_geom_bond_distance
O1 C1B 1.217(7)
O1 C1A 1.217(7)
O2 C2B 1.252(6)
O2 C2A 1.252(6)
I3A C3A 2.077(10)
O4A C4A 1.243(10)
C1A C9A 1.478(11)
C1A C2A 1.540(8)
C2A C3A 1.405(10)
C3A C4A 1.422(12)
C4A C10A 1.546(12)
C5A C10A 1.380(11)
C5A C6A 1.393(14)
C6A C7A 1.414(14)
C7A C8A 1.362(12)
C8A C9A 1.407(11)
C9A C10A 1.383(11)
I3B C3B 2.088(14)
O4B C4B 1.274(15)
C1B C9B 1.500(13)
C1B C2B 1.540(8)
C2B C3B 1.402(13)
C3B C4B 1.443(16)
C4B C10B 1.558(17)
C5B C10B 1.392(15)
C5B C6B 1.397(17)
C6B C7B 1.405(18)
C7B C8B 1.369(15)
C8B C9B 1.405(15)
C9B C10B 1.387(15)
N1 C23 1.519(5)
N1 C19 1.524(5)
N1 C11 1.525(5)
N1 C15 1.530(5)
C11 C12 1.517(7)
C12 C13 1.538(7)
C13 C14 1.472(10)
C15 C16 1.519(6)
C16 C17 1.520(6)
C17 C18 1.519(6)
C19 C20 1.514(6)
C20 C21 1.532(6)
C21 C22 1.505(7)
C23 C24 1.538(6)
C24 C25 1.517(6)
C25 C26 1.511(7)
